data_7020502
loop_
_publ_author_name
'Armstrong, Jennifer A.'
'Williams, Edward R.'
'Weller, Mark T.'

_publ_section_title
;
 Cobalt(ii) fluorophosphate frameworks.
;
_journal_issue 46
_journal_name_full 'Dalton transactions (Cambridge, England : 2003)'
_journal_page_first 14180
_journal_page_last 14187
_journal_paper_doi 10.1039/c2dt31734f
_journal_volume 41
_journal_year 2012
_chemical_formula_sum 'Ba Co F O4 P'
_chemical_formula_weight 310.24
_space_group_IT_number 19
_symmetry_cell_setting orthorhombic
_symmetry_space_group_name_Hall 'P 2ac 2ab'
_symmetry_space_group_name_H-M 'P 21 21 21'
_atom_sites_solution_primary direct
_atom_sites_solution_secondary difmap
_audit_creation_method SHELXL-97
_audit_update_record
;
2012-06-08 # Formatted by publCIF
;
_cell_angle_alpha 90.00
_cell_angle_beta 90.00
_cell_angle_gamma 90.00
_cell_formula_units_Z 4
_cell_length_a 4.78690(10)
_cell_length_b 9.0674(3)
_cell_length_c 9.6550(3)
_cell_measurement_reflns_used 3503
_cell_measurement_temperature 120(2)
_cell_measurement_theta_max 27.48
_cell_measurement_theta_min 2.91
_cell_volume 419.07(2)
_computing_structure_refinement 'SHELXL-97 (Sheldrick, 2008)'
_diffrn_ambient_temperature 120(2)
_diffrn_detector_area_resol_mean '4096x4096pixels / 62x62mm'
_diffrn_measured_fraction_theta_full 0.998
_diffrn_measured_fraction_theta_max 0.998
_diffrn_measurement_device_type 'Bruker-Nonius APEX II CCD camera on \k-goniostat'
_diffrn_measurement_method '\f & \w scans'
_diffrn_radiation_monochromator '10cm confocal mirrors'
_diffrn_radiation_source 'Bruker-Nonius FR591 rotating anode'
_diffrn_radiation_type MoK\a
_diffrn_radiation_wavelength 0.71073
_diffrn_reflns_av_R_equivalents 0.0420
_diffrn_reflns_av_sigmaI/netI 0.0340
_diffrn_reflns_limit_h_max 6
_diffrn_reflns_limit_h_min -6
_diffrn_reflns_limit_k_max 11
_diffrn_reflns_limit_k_min -11
_diffrn_reflns_limit_l_max 12
_diffrn_reflns_limit_l_min -12
_diffrn_reflns_number 4687
_diffrn_reflns_theta_full 27.50
_diffrn_reflns_theta_max 27.50
_diffrn_reflns_theta_min 3.08
_exptl_absorpt_coefficient_mu 13.603
_exptl_absorpt_correction_T_max 0.9049
_exptl_absorpt_correction_T_min 0.9049
_exptl_absorpt_correction_type multi-scan
_exptl_crystal_colour pink
_exptl_crystal_density_diffrn 4.917
_exptl_crystal_density_method 'not measured'
_exptl_crystal_description block
_exptl_crystal_F_000 417
_exptl_crystal_size_max 0.01
_exptl_crystal_size_mid 0.01
_exptl_crystal_size_min 0.01
_refine_diff_density_max 1.211
_refine_diff_density_min -1.982
_refine_diff_density_rms 0.670
_refine_ls_abs_structure_details 'Flack H D (1983), Acta Cryst. A39, 876-881'
_refine_ls_abs_structure_Flack 0.46(3)
_refine_ls_extinction_method none
_refine_ls_goodness_of_fit_ref 0.926
_refine_ls_matrix_type full
_refine_ls_number_parameters 74
_refine_ls_number_reflns 959
_refine_ls_number_restraints 0
_refine_ls_restrained_S_all 0.926
_refine_ls_R_factor_all 0.0204
_refine_ls_R_factor_gt 0.0202
_refine_ls_shift/su_max 0.002
_refine_ls_shift/su_mean 0.000
_refine_ls_structure_factor_coef Fsqd
_refine_ls_weighting_details 'calc w=1/[\s^2^(Fo^2^)+(0.0000P)^2^+3.3412P] where P=(Fo^2^+2Fc^2^)/3'
_refine_ls_weighting_scheme calc
_refine_ls_wR_factor_gt 0.0425
_refine_ls_wR_factor_ref 0.0428
_reflns_number_gt 949
_reflns_number_total 959
_reflns_threshold_expression >2\s(I)
_cod_data_source_file c2dt31734f_8.cif
_cod_data_source_block 2010jaa0051_p212121
_cod_original_sg_symbol_H-M P212121
_cod_database_code 7020502

loop_
_symmetry_equiv_pos_as_xyz
'x, y, z'
'-x+1/2, -y, z+1/2'
'-x, y+1/2, -z+1/2'
'x+1/2, -y+1/2, -z'

loop_
_atom_site_label
_atom_site_type_symbol
_atom_site_fract_x
_atom_site_fract_y
_atom_site_fract_z
_atom_site_U_iso_or_equiv
_atom_site_adp_type
_atom_site_occupancy
_atom_site_symmetry_multiplicity
_atom_site_calc_flag
F1 F -0.5155(7) 0.3276(3) 0.5755(2) 0.0087(5) Uani 1 1 d
O1 O -0.5390(7) -0.2374(3) 0.6286(3) 0.0090(6) Uani 1 1 d
O2 O -0.5915(7) 0.0257(3) 0.6990(3) 0.0080(7) Uani 1 1 d
O3 O -0.1372(7) -0.0606(4) 0.6039(3) 0.0079(7) Uani 1 1 d
O4 O -0.5433(7) -0.0383(3) 0.4431(3) 0.0077(6) Uani 1 1 d
Ba1 Ba -0.01461(6) 0.23733(3) 0.69062(2) 0.00681(9) Uani 1 1 d
Co1 Co -0.47936(18) 0.54787(6) 0.59133(6) 0.00801(15) Uani 1 1 d
P1 P -0.4574(3) -0.07876(12) 0.59286(12) 0.0059(3) Uani 1 1 d

loop_
_atom_site_aniso_label
_atom_site_aniso_U_11
_atom_site_aniso_U_22
_atom_site_aniso_U_33
_atom_site_aniso_U_23
_atom_site_aniso_U_13
_atom_site_aniso_U_12
F1 0.0097(14) 0.0073(11) 0.0092(10) -0.0010(9) -0.0007(13) -0.0016(13)
O1 0.0122(16) 0.0069(14) 0.0079(14) 0.0010(11) 0.0025(13) 0.0008(17)
O2 0.0101(17) 0.0073(15) 0.0067(14) 0.0000(13) -0.0037(13) 0.0019(12)
O3 0.0061(16) 0.0101(16) 0.0074(15) 0.0035(13) -0.0011(13) -0.0017(13)
O4 0.0098(17) 0.0063(13) 0.0069(13) -0.0007(11) -0.0009(15) -0.0005(14)
Ba1 0.00731(15) 0.00654(13) 0.00656(13) -0.00040(9) 0.00033(11) 0.00009(13)
Co1 0.0101(4) 0.0070(3) 0.0069(3) 0.0000(2) 0.0000(3) 0.0010(3)
P1 0.0071(7) 0.0050(5) 0.0056(5) 0.0007(4) 0.0004(5) -0.0001(5)

loop_
_atom_type_symbol
_atom_type_description
_atom_type_scat_dispersion_real
_atom_type_scat_dispersion_imag
_atom_type_scat_source
O O 0.0106 0.0060 'International Tables Vol C Tables 4.2.6.8 and 6.1.1.4'
F F 0.0171 0.0103 'International Tables Vol C Tables 4.2.6.8 and 6.1.1.4'
P P 0.1023 0.0942 'International Tables Vol C Tables 4.2.6.8 and 6.1.1.4'
Co Co 0.3494 0.9721 'International Tables Vol C Tables 4.2.6.8 and 6.1.1.4'
Ba Ba -0.3244 2.2819 'International Tables Vol C Tables 4.2.6.8 and 6.1.1.4'

loop_
_geom_angle_atom_site_label_1
_geom_angle_atom_site_label_2
_geom_angle_atom_site_label_3
_geom_angle
_geom_angle_site_symmetry_1
_geom_angle_site_symmetry_3
Co1 F1 Ba1 107.20(10) . 4_456
Co1 F1 Ba1 109.80(12) . 1_455
Ba1 F1 Ba1 109.13(10) 4_456 1_455
Co1 F1 Ba1 100.89(11) . .
Ba1 F1 Ba1 108.91(10) 4_456 .
Ba1 F1 Ba1 120.06(8) 1_455 .
P1 O1 Co1 146.9(2) . 1_545
P1 O1 Ba1 114.64(16) . 3_446
Co1 O1 Ba1 98.23(11) 1_545 3_446
P1 O1 Ba1 88.77(14) . 3_546
Co1 O1 Ba1 84.82(11) 1_545 3_546
Ba1 O1 Ba1 106.92(9) 3_446 3_546
P1 O2 Co1 130.3(2) . 3_446
P1 O2 Ba1 135.07(17) . 1_455
Co1 O2 Ba1 94.63(12) 3_446 1_455
P1 O3 Co1 108.08(18) . 4_556
P1 O3 Ba1 103.72(16) . 3_546
Co1 O3 Ba1 126.74(15) 4_556 3_546
P1 O3 Ba1 108.72(17) . .
Co1 O3 Ba1 98.04(12) 4_556 .
Ba1 O3 Ba1 110.76(11) 3_546 .
P1 O4 Co1 113.54(18) . 4_456
P1 O4 Ba1 126.95(16) . 4_456
Co1 O4 Ba1 90.85(11) 4_456 4_456
P1 O4 Ba1 125.68(16) . 2_454
Co1 O4 Ba1 86.55(10) 4_456 2_454
Ba1 O4 Ba1 100.90(8) 4_456 2_454
F1 Ba1 F1 71.04(7) 4_556 1_655
F1 Ba1 F1 70.92(7) 4_556 .
F1 Ba1 F1 120.06(8) 1_655 .
F1 Ba1 O1 129.18(10) 4_556 3_456
F1 Ba1 O1 153.86(8) 1_655 3_456
F1 Ba1 O1 63.89(8) . 3_456
F1 Ba1 O2 82.87(9) 4_556 1_655
F1 Ba1 O2 65.62(9) 1_655 1_655
F1 Ba1 O2 147.56(8) . 1_655
O1 Ba1 O2 126.77(9) 3_456 1_655
F1 Ba1 O3 146.95(9) 4_556 3_556
F1 Ba1 O3 82.32(9) 1_655 3_556
F1 Ba1 O3 108.44(8) . 3_556
O1 Ba1 O3 72.49(10) 3_456 3_556
O2 Ba1 O3 103.96(9) 1_655 3_556
F1 Ba1 O3 60.55(8) 4_556 .
F1 Ba1 O3 109.67(8) 1_655 .
F1 Ba1 O3 89.10(8) . .
O1 Ba1 O3 95.93(9) 3_456 .
O2 Ba1 O3 60.84(9) 1_655 .
O3 Ba1 O3 150.59(8) 3_556 .
F1 Ba1 O4 77.60(7) 4_556 4_556
F1 Ba1 O4 66.39(9) 1_655 4_556
F1 Ba1 O4 61.43(9) . 4_556
O1 Ba1 O4 99.18(9) 3_456 4_556
O2 Ba1 O4 131.77(9) 1_655 4_556
O3 Ba1 O4 73.93(9) 3_556 4_556
O3 Ba1 O4 135.37(8) . 4_556
F1 Ba1 O4 130.39(7) 4_556 2_455
F1 Ba1 O4 114.79(9) 1_655 2_455
F1 Ba1 O4 125.15(9) . 2_455
O1 Ba1 O4 67.33(9) 3_456 2_455
O2 Ba1 O4 60.23(9) 1_655 2_455
O3 Ba1 O4 78.27(9) 3_556 2_455
O3 Ba1 O4 72.31(8) . 2_455
O4 Ba1 O4 151.78(7) 4_556 2_455
F1 Ba1 O1 123.52(9) 4_556 3_556
F1 Ba1 O1 58.56(8) 1_655 3_556
F1 Ba1 O1 157.07(7) . 3_556
O1 Ba1 O1 106.92(9) 3_456 3_556
O2 Ba1 O1 55.19(8) 1_655 3_556
O3 Ba1 O1 49.25(9) 3_556 3_556
O3 Ba1 O1 113.29(8) . 3_556
O4 Ba1 O1 101.96(8) 4_556 3_556
O4 Ba1 O1 61.81(9) 2_455 3_556
F1 Ba1 P1 133.59(7) 4_556 3_556
F1 Ba1 P1 62.64(6) 1_655 3_556
F1 Ba1 P1 131.17(5) . 3_556
O1 Ba1 P1 94.72(7) 3_456 3_556
O2 Ba1 P1 80.90(7) 1_655 3_556
O3 Ba1 P1 25.39(7) 3_556 3_556
O3 Ba1 P1 138.56(7) . 3_556
O4 Ba1 P1 81.62(6) 4_556 3_556
O4 Ba1 P1 75.26(6) 2_455 3_556
O1 Ba1 P1 25.91(6) 3_556 3_556
F1 Ba1 Co1 117.66(6) 4_556 3_546
F1 Ba1 Co1 78.96(6) 1_655 3_546
F1 Ba1 Co1 160.88(6) . 3_546
O1 Ba1 Co1 100.23(6) 3_456 3_546
O2 Ba1 Co1 34.80(6) 1_655 3_546
O3 Ba1 Co1 74.17(7) 3_556 3_546
O3 Ba1 Co1 81.75(7) . 3_546
O4 Ba1 Co1 135.25(7) 4_556 3_546
O4 Ba1 Co1 35.89(7) 2_455 3_546
O1 Ba1 Co1 33.57(5) 3_556 3_546
P1 Ba1 Co1 56.94(2) 3_556 3_546
O1 Co1 F1 165.51(14) 1_565 .
O1 Co1 O3 93.34(13) 1_565 4_456
F1 Co1 O3 87.38(12) . 4_456
O1 Co1 O2 86.66(12) 1_565 3_456
F1 Co1 O2 89.54(11) . 3_456
O3 Co1 O2 167.49(14) 4_456 3_456
O1 Co1 O4 102.07(12) 1_565 4_556
F1 Co1 O4 91.85(13) . 4_556
O3 Co1 O4 102.89(13) 4_456 4_556
O2 Co1 O4 89.31(13) 3_456 4_556
O1 Co1 Ba1 61.60(10) 1_565 3_556
F1 Co1 Ba1 125.07(9) . 3_556
O3 Co1 Ba1 139.31(10) 4_456 3_556
O2 Co1 Ba1 50.57(10) 3_456 3_556
O4 Co1 Ba1 57.56(8) 4_556 3_556
O1 Co1 Ba1 48.83(9) 1_565 3_456
F1 Co1 Ba1 117.09(9) . 3_456
O3 Co1 Ba1 105.19(10) 4_456 3_456
O2 Co1 Ba1 65.65(9) 3_456 3_456
O4 Co1 Ba1 140.07(8) 4_556 3_456
Ba1 Co1 Ba1 82.745(13) 3_556 3_456
O1 Co1 Ba1 140.98(10) 1_565 .
F1 Co1 Ba1 47.01(9) . .
O3 Co1 Ba1 120.31(10) 4_456 .
O2 Co1 Ba1 64.81(9) 3_456 .
O4 Co1 Ba1 54.44(8) 4_556 .
Ba1 Co1 Ba1 79.485(16) 3_556 .
Ba1 Co1 Ba1 127.376(16) 3_456 .
O1 Co1 Ba1 142.51(9) 1_565 4_456
F1 Co1 Ba1 42.07(7) . 4_456
O3 Co1 Ba1 49.55(10) 4_456 4_456
O2 Co1 Ba1 130.64(9) 3_456 4_456
O4 Co1 Ba1 84.39(8) 4_556 4_456
Ba1 Co1 Ba1 141.35(2) 3_556 4_456
Ba1 Co1 Ba1 135.54(2) 3_456 4_456
Ba1 Co1 Ba1 72.075(12) . 4_456
O1 P1 O2 108.83(18) . .
O1 P1 O3 109.7(2) . .
O2 P1 O3 107.62(19) . .
O1 P1 O4 111.44(18) . .
O2 P1 O4 111.47(19) . .
O3 P1 O4 107.6(2) . .
O1 P1 Ba1 65.32(13) . 3_546
O2 P1 Ba1 99.51(13) . 3_546
O3 P1 Ba1 50.89(13) . 3_546
O4 P1 Ba1 147.40(14) . 3_546
O1 P1 Ba1 43.15(13) . 3_446
O2 P1 Ba1 67.26(13) . 3_446
O3 P1 Ba1 133.65(14) . 3_446
O4 P1 Ba1 117.11(14) . 3_446
Ba1 P1 Ba1 83.58(2) 3_546 3_446
O1 P1 Ba1 145.08(14) . .
O2 P1 Ba1 65.80(13) . .
O3 P1 Ba1 47.89(13) . .
O4 P1 Ba1 101.99(13) . .
Ba1 P1 Ba1 81.17(3) 3_546 .
Ba1 P1 Ba1 126.99(3) 3_446 .

loop_
_geom_bond_atom_site_label_1
_geom_bond_atom_site_label_2
_geom_bond_distance
_geom_bond_site_symmetry_2
F1 Co1 2.010(2) .
F1 Ba1 2.636(2) 4_456
F1 Ba1 2.759(3) 1_455
F1 Ba1 2.767(3) .
O1 P1 1.530(3) .
O1 Co1 2.000(3) 1_545
O1 Ba1 2.769(3) 3_446
O1 Ba1 3.182(3) 3_546
O2 P1 1.536(3) .
O2 Co1 2.063(3) 3_446
O2 Ba1 2.791(3) 1_455
O3 P1 1.545(4) .
O3 Co1 2.034(3) 4_556
O3 Ba1 2.796(3) 3_546
O3 Ba1 2.889(3) .
O4 P1 1.548(3) .
O4 Co1 2.115(4) 4_456
O4 Ba1 3.022(3) 4_456
O4 Ba1 3.046(3) 2_454
Ba1 F1 2.636(2) 4_556
Ba1 F1 2.759(3) 1_655
Ba1 O1 2.769(3) 3_456
Ba1 O2 2.791(3) 1_655
Ba1 O3 2.796(3) 3_556
Ba1 O4 3.022(3) 4_556
Ba1 O4 3.046(3) 2_455
Ba1 O1 3.182(3) 3_556
Ba1 P1 3.5008(13) 3_556
Ba1 Co1 3.6021(8) 3_546
Co1 O1 2.000(3) 1_565
Co1 O3 2.034(3) 4_456
Co1 O2 2.063(3) 3_456
Co1 O4 2.115(4) 4_556
Co1 Ba1 3.6021(8) 3_556
Co1 Ba1 3.6402(7) 3_456
Co1 Ba1 3.7585(6) 4_456
P1 Ba1 3.5008(13) 3_546
P1 Ba1 3.6796(13) 3_446
